data_4072039
loop_
_publ_author_name
'Ge, Shaozhong'
'Meetsma, Auke'
'Hessen, Bart'

_publ_section_title
;
 Neutral and Cationic Rare Earth Metal Alkyl and Benzyl Compounds with the
 1,4,6-Trimethyl-6-pyrrolidin-1-yl-1,4-diazepane Ligand and Their
 Performance in the Catalytic Hydroamination/Cyclization of Aminoalkenes
;
_journal_issue 20
_journal_name_full Organometallics
_journal_page_first 5339
_journal_paper_doi 10.1021/om8005382
_journal_volume 27
_journal_year 2008
_chemical_compound_source 'see text'
_chemical_formula_moiety 'C24 H58 N3 Si3 Y'
_chemical_formula_sum 'C24 H58 N3 Si3 Y'
_chemical_formula_weight 561.91
_chemical_name_systematic ?
_space_group_IT_number 61
_symmetry_cell_setting orthorhombic
_symmetry_Int_Tables_number 61
_symmetry_space_group_name_Hall '-P 2ac 2ab'
_symmetry_space_group_name_H-M 'P b c a'
_atom_sites_solution_hydrogens difmap
_atom_sites_solution_primary heavy
_atom_sites_solution_secondary direct
_audit_creation_date '2006-09-28  08:00:01'
_audit_creation_method
;
 PLATON <TABLE ACC> option    (version :: 210806)
 SHELXL97-2 & Manual Editing 
;
_audit_update_record
;
?

2008-05-15 # Formatted by publCIF
;
_cell_angle_alpha 90
_cell_angle_beta 90
_cell_angle_gamma 90
_cell_formula_units_Z 8
_cell_length_a 17.211(1)
_cell_length_b 17.984(2)
_cell_length_c 20.309(2)
_cell_measurement_reflns_used 6022
_cell_measurement_temperature 100(1)
_cell_measurement_theta_max 28.94
_cell_measurement_theta_min 2.48
_cell_volume 6286.1(10)
_computing_cell_refinement 'SAINTPLUS, Version 6.02A, (Bruker, 2001)'
_computing_data_collection 'SMART, Version 5.624, (Bruker, 2001)'
_computing_data_reduction 'XPREP, Version 5.1/NT, (Bruker, 2001)'
_computing_molecular_graphics
;
 PLUTO (Meetsma, 2006) 
 PLATON (Spek, 2003)
;
_computing_publication_material 'PLATON (Spek, 2003)'
_computing_structure_refinement 'SHELXL-97 (Sheldrick, 1997)'
_computing_structure_solution
;
 DIRDIF-99 (Beurskens et al., 1999)
;
_diffrn_ambient_temperature 100(1)
_diffrn_detector_area_resol_mean '4096x4096 / 62x62 (binned 512)'
_diffrn_measured_fraction_theta_full 0.999
_diffrn_measured_fraction_theta_max 0.999
_diffrn_measurement_device_type
;
  Bruker Smart Apex; CCD area detector 
;
_diffrn_measurement_method '\f and \w scans'
_diffrn_radiation_detector
;
  CCD area-detector
;
_diffrn_radiation_monochromator 'parallel mounted graphite'
_diffrn_radiation_source 'fine focus sealed Siemens Mo tube '
_diffrn_radiation_type MoK\a
_diffrn_radiation_wavelength 0.71073
_diffrn_reflns_av_R_equivalents 0.0527
_diffrn_reflns_av_sigmaI/netI 0.0338
_diffrn_reflns_limit_h_max 21
_diffrn_reflns_limit_h_min -21
_diffrn_reflns_limit_k_max 22
_diffrn_reflns_limit_k_min -22
_diffrn_reflns_limit_l_max 25
_diffrn_reflns_limit_l_min -25
_diffrn_reflns_number 49161
_diffrn_reflns_reduction_process
;
 Intensity data were corrected for Lorentz and polarization
  effects, decay and absorption and reduced to F~o~^2^
  using SAINT (Bruker, 2001) and SADABS (Sheldrick, 2001)
;
_diffrn_reflns_theta_full 25.00
_diffrn_reflns_theta_max 26.73
_diffrn_reflns_theta_min 2.26
_diffrn_standards_decay_% 0
_diffrn_standards_number 0
_exptl_absorpt_coefficient_mu 1.985
_exptl_absorpt_correction_T_max 0.6461
_exptl_absorpt_correction_T_min 0.4831
_exptl_absorpt_correction_type multi-scan
_exptl_absorpt_process_details '(SADABS, Sheldrick, Bruker, 2000))'
_exptl_crystal_colour colorless
_exptl_crystal_density_diffrn 1.187
_exptl_crystal_density_method 'not measured'
_exptl_crystal_description block
_exptl_crystal_F_000 2432
_exptl_crystal_size_max 0.41
_exptl_crystal_size_mid 0.33
_exptl_crystal_size_min 0.22
_refine_diff_density_max 0.450
_refine_diff_density_min -0.291
_refine_diff_density_rms 0.069
_refine_ls_extinction_method none
_refine_ls_goodness_of_fit_ref 1.039
_refine_ls_hydrogen_treatment refall
_refine_ls_matrix_type full
_refine_ls_number_parameters 512
_refine_ls_number_reflns 6670
_refine_ls_number_restraints 0
_refine_ls_restrained_S_all 1.039
_refine_ls_R_factor_all 0.0475
_refine_ls_R_factor_gt 0.0289
_refine_ls_shift/su_max 0.001
_refine_ls_shift/su_mean 0.000
_refine_ls_structure_factor_coef Fsqd
_refine_ls_weighting_details 'calc w=1/[\s^2^(Fo^2^)+(0.0322P)^2^+2.1759P] where P=(Fo^2^+2Fc^2^)/3'
_refine_ls_weighting_scheme calc
_refine_ls_wR_factor_gt 0.0624
_refine_ls_wR_factor_ref 0.0688
_reflns_number_gt 5151
_reflns_number_total 6670
_reflns_threshold_expression I>2\s(I)
_cod_data_source_file om8005382_si_003.cif
_cod_data_source_block DATNAM
_cod_depositor_comments
;
The following automatic conversions were performed:

'_symmetry_cell_setting' value 'Orthorhombic' changed to
'orthorhombic' according to
/home/saulius/struct/CIF-dictionaries/cif_core.dic dictionary named
'cif_core.dic' version 2.4.1 from
2010-06-29.

'_exptl_absorpt_correction_type' value 'Multi-Scan'
changed to 'multi-scan' according to
/home/saulius/struct/CIF-dictionaries/cif_core.dic dictionary named
'cif_core.dic' version 2.4.1 from 2010-06-29.

Automatic conversion script
Id: cif_fix_values 1715 2011-07-08 13:25:40Z adriana 
;
_cod_database_code 4072039
_vrn_publ_code_frame_time_sec 10.0
_vrn_publ_code_meas_time_hour 9.0

loop_
_symmetry_equiv_pos_site_id
_symmetry_equiv_pos_as_xyz
1 x,y,z
2 1/2-x,-y,1/2+z
3 1/2+x,1/2-y,-z
4 -x,1/2+y,1/2-z
5 -x,-y,-z
6 1/2+x,y,1/2-z
7 1/2-x,1/2+y,z
8 x,1/2-y,1/2+z

loop_
_atom_site_aniso_label
_atom_site_aniso_U_11
_atom_site_aniso_U_22
_atom_site_aniso_U_33
_atom_site_aniso_U_23
_atom_site_aniso_U_13
_atom_site_aniso_U_12
Y 0.0120(1) 0.0117(1) 0.0117(1) 0.0002(1) -0.0006(1) -0.0002(1)
Si1 0.0161(3) 0.0167(3) 0.0137(3) 0.0004(2) 0.0011(2) -0.0003(3)
Si2 0.0202(3) 0.0156(3) 0.0172(3) -0.0015(2) 0.0006(2) -0.0041(2)
Si3 0.0197(3) 0.0148(3) 0.0185(3) 0.0015(2) -0.0022(2) 0.0026(2)
N1 0.0174(8) 0.0135(9) 0.0155(9) 0.0006(7) -0.0004(7) -0.0006(7)
N2 0.0172(9) 0.0139(8) 0.0145(8) -0.0005(7) 0.0003(7) 0.0008(7)
N3 0.0151(8) 0.0157(8) 0.0138(8) 0.0001(7) -0.0005(6) -0.0007(7)
C1 0.0254(12) 0.0146(11) 0.0268(13) 0.0004(10) -0.0041(10) -0.0020(9)
C2 0.0165(11) 0.0221(11) 0.0186(11) 0.0001(9) -0.0004(9) -0.0059(9)
C3 0.0148(10) 0.0241(12) 0.0179(11) -0.0021(9) 0.0009(8) -0.0001(9)
C4 0.0236(12) 0.0163(11) 0.0245(12) -0.0024(9) -0.0013(10) 0.0033(9)
C5 0.0165(11) 0.0187(11) 0.0151(10) 0.0033(8) -0.0035(8) 0.0026(9)
C6 0.0142(9) 0.0188(10) 0.0144(10) 0.0000(9) -0.0028(8) -0.0006(8)
C7 0.0208(11) 0.0282(13) 0.0159(11) -0.0008(10) -0.0018(9) -0.0011(11)
C8 0.0158(11) 0.0197(11) 0.0144(10) -0.0032(8) -0.0012(8) -0.0012(9)
C9 0.0228(11) 0.0217(12) 0.0162(11) 0.0046(9) -0.0008(9) -0.0049(9)
C10 0.0231(12) 0.0375(14) 0.0273(13) 0.0038(11) 0.0060(10) -0.0070(11)
C11 0.0165(11) 0.0354(13) 0.0185(11) -0.0036(10) 0.0021(9) 0.0023(10)
C12 0.0203(11) 0.0239(12) 0.0150(11) -0.0033(9) 0.0014(9) 0.0020(9)
C13 0.0152(10) 0.0188(11) 0.0191(11) 0.0009(9) 0.0004(8) -0.0003(9)
C14 0.0254(12) 0.0266(14) 0.0180(11) 0.0025(10) -0.0014(10) 0.0001(11)
C15 0.0254(13) 0.0262(13) 0.0233(12) 0.0012(10) 0.0063(10) -0.0056(10)
C16 0.0237(12) 0.0262(12) 0.0174(11) -0.0029(9) 0.0000(10) 0.0065(10)
C17 0.0224(11) 0.0182(11) 0.0161(10) 0.0006(9) 0.0009(9) -0.0028(9)
C18 0.0400(16) 0.0279(14) 0.0308(14) -0.0012(12) -0.0003(12) -0.0148(12)
C19 0.0238(12) 0.0308(14) 0.0236(12) 0.0006(10) -0.0009(10) -0.0013(11)
C20 0.0358(15) 0.0252(14) 0.0341(14) -0.0102(12) 0.0011(12) 0.0015(12)
C21 0.0204(11) 0.0169(11) 0.0171(11) 0.0010(8) -0.0006(8) 0.0026(9)
C22 0.0373(16) 0.0247(13) 0.0299(14) 0.0003(11) -0.0042(12) 0.0123(11)
C23 0.0232(12) 0.0236(12) 0.0243(12) -0.0010(10) -0.0073(10) 0.0037(10)
C24 0.0323(14) 0.0219(13) 0.0325(14) 0.0090(11) -0.0041(11) -0.0051(11)

loop_
_atom_site_label
_atom_site_type_symbol
_atom_site_thermal_displace_type
_atom_site_fract_x
_atom_site_fract_y
_atom_site_fract_z
_atom_site_occupancy
_atom_site_U_iso_or_equiv
Y Y Uani 0.15930(1) 0.12534(1) 0.20778(1) 1.000 0.0118(1)
Si1 Si Uani 0.27469(3) 0.12011(3) 0.02908(3) 1.000 0.0155(2)
Si2 Si Uani 0.04561(3) -0.04060(3) 0.14201(3) 1.000 0.0177(2)
Si3 Si Uani 0.04405(3) 0.28125(3) 0.11961(3) 1.000 0.0177(2)
N1 N Uani 0.26211(9) 0.21805(9) 0.25868(8) 1.000 0.0155(5)
N2 N Uani 0.28900(9) 0.06842(9) 0.24419(8) 1.000 0.0152(5)
N3 N Uani 0.16651(9) 0.12186(9) 0.33920(8) 1.000 0.0149(5)
C1 C Uani 0.24561(14) 0.29811(12) 0.25035(12) 1.000 0.0223(7)
C2 C Uani 0.32870(12) 0.19926(12) 0.21554(11) 1.000 0.0191(6)
C3 C Uani 0.35241(12) 0.11757(12) 0.22049(10) 1.000 0.0189(6)
C4 C Uani 0.29980(14) -0.00632(12) 0.21512(12) 1.000 0.0215(7)
C5 C Uani 0.29119(12) 0.06222(12) 0.31686(10) 1.000 0.0168(6)
C6 C Uani 0.25247(11) 0.12691(11) 0.35294(10) 1.000 0.0158(6)
C7 C Uani 0.27437(14) 0.12075(14) 0.42604(10) 1.000 0.0216(7)
C8 C Uani 0.28169(12) 0.20213(12) 0.32855(10) 1.000 0.0166(6)
C9 C Uani 0.12924(13) 0.05531(12) 0.37045(11) 1.000 0.0202(7)
C10 C Uani 0.04540(14) 0.07659(14) 0.38546(13) 1.000 0.0293(8)
C11 C Uani 0.03737(13) 0.15692(13) 0.36250(11) 1.000 0.0235(7)
C12 C Uani 0.12031(12) 0.18579(12) 0.36448(11) 1.000 0.0197(7)
C13 C Uani 0.20461(12) 0.11868(13) 0.09681(10) 1.000 0.0177(6)
C14 C Uani 0.22809(15) 0.11411(14) -0.05481(11) 1.000 0.0233(7)
C15 C Uani 0.33242(14) 0.20842(13) 0.02906(12) 1.000 0.0250(7)
C16 C Uani 0.34531(14) 0.04083(13) 0.03367(11) 1.000 0.0224(7)
C17 C Uani 0.08510(13) 0.00966(12) 0.21327(10) 1.000 0.0189(6)
C18 C Uani -0.02559(17) -0.11639(15) 0.16331(14) 1.000 0.0329(8)
C19 C Uani -0.00788(14) 0.02606(14) 0.08724(12) 1.000 0.0261(7)
C20 C Uani 0.12461(17) -0.08780(15) 0.09376(14) 1.000 0.0317(8)
C21 C Uani 0.05977(12) 0.22135(12) 0.19192(10) 1.000 0.0181(6)
C22 C Uani -0.03448(16) 0.35303(14) 0.13183(13) 1.000 0.0306(8)
C23 C Uani 0.01699(15) 0.22671(13) 0.04433(11) 1.000 0.0237(7)
C24 C Uani 0.13239(15) 0.33611(14) 0.09593(13) 1.000 0.0289(8)
H1 H Uiso 0.2017(13) 0.3105(12) 0.2769(10) 1.000 0.017(6)
H1' H Uiso 0.2352(13) 0.3090(12) 0.2047(11) 1.000 0.024(6)
H1" H Uiso 0.2906(13) 0.3282(12) 0.2636(10) 1.000 0.022(6)
H2 H Uiso 0.3725(13) 0.2286(12) 0.2282(10) 1.000 0.020(6)
H2' H Uiso 0.3143(12) 0.2105(11) 0.1742(11) 1.000 0.015(5)
H3 H Uiso 0.3646(11) 0.1003(11) 0.1770(10) 1.000 0.011(5)
H3' H Uiso 0.3953(13) 0.1100(11) 0.2493(11) 1.000 0.019(6)
H4 H Uiso 0.3508(12) -0.0263(11) 0.2266(9) 1.000 0.011(5)
H4' H Uiso 0.2971(12) -0.0030(12) 0.1692(12) 1.000 0.022(6)
H4" H Uiso 0.2607(12) -0.0367(11) 0.2314(10) 1.000 0.012(5)
H5 H Uiso 0.3432(12) 0.0561(11) 0.3310(10) 1.000 0.017(6)
H5' H Uiso 0.2647(11) 0.0147(11) 0.3296(9) 1.000 0.009(5)
H7 H Uiso 0.2404(14) 0.1508(14) 0.4531(12) 1.000 0.036(7)
H7' H Uiso 0.3261(14) 0.1351(12) 0.4326(11) 1.000 0.023(6)
H7" H Uiso 0.2687(12) 0.0695(12) 0.4411(10) 1.000 0.016(5)
H8 H Uiso 0.2605(11) 0.2404(11) 0.3546(9) 1.000 0.008(5)
H8' H Uiso 0.3376(12) 0.2050(12) 0.3344(10) 1.000 0.018(6)
H9 H Uiso 0.1560(12) 0.0407(12) 0.4094(12) 1.000 0.025(6)
H9' H Uiso 0.1328(12) 0.0143(12) 0.3437(11) 1.000 0.022(6)
H10 H Uiso 0.0381(14) 0.0706(13) 0.4306(13) 1.000 0.036(7)
H10' H Uiso 0.0111(14) 0.0449(13) 0.3647(11) 1.000 0.031(7)
H11 H Uiso 0.0190(11) 0.1571(11) 0.3177(11) 1.000 0.014(5)
H11' H Uiso 0.0034(13) 0.1844(12) 0.3874(11) 1.000 0.020(6)
H12 H Uiso 0.1283(12) 0.2274(12) 0.3380(10) 1.000 0.016(5)
H12' H Uiso 0.1343(13) 0.1969(12) 0.4089(11) 1.000 0.023(6)
H13 H Uiso 0.1746(15) 0.0751(16) 0.0892(13) 1.000 0.050(8)
H13' H Uiso 0.1740(16) 0.1535(16) 0.0886(14) 1.000 0.050(9)
H14 H Uiso 0.1954(13) 0.0706(13) -0.0573(11) 1.000 0.027(6)
H14' H Uiso 0.2644(14) 0.1105(12) -0.0891(13) 1.000 0.031(7)
H14" H Uiso 0.1937(15) 0.1534(15) -0.0620(12) 1.000 0.039(7)
H15 H Uiso 0.2988(14) 0.2488(14) 0.0337(11) 1.000 0.032(7)
H15' H Uiso 0.3588(13) 0.2143(12) -0.0108(12) 1.000 0.031(7)
H15" H Uiso 0.3721(14) 0.2084(13) 0.0639(12) 1.000 0.034(7)
H16 H Uiso 0.3756(13) 0.0390(12) 0.0718(12) 1.000 0.029(6)
H16' H Uiso 0.3804(14) 0.0414(13) -0.0034(12) 1.000 0.037(7)
H16" H Uiso 0.3184(14) -0.0063(15) 0.0321(11) 1.000 0.034(7)
H17 H Uiso 0.1147(13) -0.0270(12) 0.2376(11) 1.000 0.026(6)
H17' H Uiso 0.0414(13) 0.0227(12) 0.2385(11) 1.000 0.027(6)
H18 H Uiso -0.0007(16) -0.1503(15) 0.1863(14) 1.000 0.040(8)
H18' H Uiso -0.0428(14) -0.1429(14) 0.1256(13) 1.000 0.036(7)
H18" H Uiso -0.0687(18) -0.0959(16) 0.1834(14) 1.000 0.053(9)
H19 H Uiso -0.0363(14) 0.0593(14) 0.1137(12) 1.000 0.036(7)
H19' H Uiso -0.0426(15) 0.0021(14) 0.0579(12) 1.000 0.043(7)
H19" H Uiso 0.0273(14) 0.0530(14) 0.0577(12) 1.000 0.040(7)
H20 H Uiso 0.1636(15) -0.0516(16) 0.0772(13) 1.000 0.047(8)
H20' H Uiso 0.1012(15) -0.1109(14) 0.0602(14) 1.000 0.039(7)
H20" H Uiso 0.1500(16) -0.1214(15) 0.1179(15) 1.000 0.046(9)
H21 H Uiso 0.0154(15) 0.1902(14) 0.1965(12) 1.000 0.041(7)
H21' H Uiso 0.0583(13) 0.2515(14) 0.2291(11) 1.000 0.031(7)
H22 H Uiso -0.0821(15) 0.3310(14) 0.1391(12) 1.000 0.034(7)
H22' H Uiso -0.0356(14) 0.3863(13) 0.0940(12) 1.000 0.033(7)
H22" H Uiso -0.0252(14) 0.3850(13) 0.1693(13) 1.000 0.032(7)
H23 H Uiso 0.0546(15) 0.1943(14) 0.0314(12) 1.000 0.036(7)
H23' H Uiso 0.0051(16) 0.2597(16) 0.0055(14) 1.000 0.055(8)
H23" H Uiso -0.0297(15) 0.1989(14) 0.0507(12) 1.000 0.036(7)
H24 H Uiso 0.1481(16) 0.3719(14) 0.1313(14) 1.000 0.046(8)
H24' H Uiso 0.1244(16) 0.3665(15) 0.0573(15) 1.000 0.052(8)
H24" H Uiso 0.1748(14) 0.3070(13) 0.0876(11) 1.000 0.027(7)

loop_
_atom_type_symbol
_atom_type_description
_atom_type_scat_dispersion_real
_atom_type_scat_dispersion_imag
_atom_type_scat_source
Y Y -2.7962 3.5667 'International Tables Vol C Tables 4.2.6.8 and 6.1.1.4'
Si Si 0.0817 0.0704 'International Tables Vol C Tables 4.2.6.8 and 6.1.1.4'
N N 0.0061 0.0033 'International Tables Vol C Tables 4.2.6.8 and 6.1.1.4'
H H 0.0000 0.0000 'International Tables Vol C Tables 4.2.6.8 and 6.1.1.4'
C C 0.0033 0.0016 'International Tables Vol C Tables 4.2.6.8 and 6.1.1.4'

loop_
_geom_angle_atom_site_label_1
_geom_angle_atom_site_label_2
_geom_angle_atom_site_label_3
_geom_angle
_geom_angle_publ_flag
N1 Y N2 63.65(5) yes
N1 Y N3 65.98(5) yes
N1 Y C13 100.50(6) yes
N1 Y C17 150.40(6) yes
N1 Y C21 94.29(6) yes
N2 Y N3 70.26(5) yes
N2 Y C13 88.16(6) yes
N2 Y C17 95.85(6) yes
N2 Y C21 157.89(6) yes
N3 Y C13 157.85(6) yes
N3 Y C17 87.64(6) yes
N3 Y C21 100.37(6) yes
C13 Y C17 99.85(7) yes
C13 Y C21 98.01(7) yes
C17 Y C21 103.90(7) yes
C13 Si1 C14 113.45(10) yes
C13 Si1 C15 111.21(11) yes
C13 Si1 C16 112.28(10) yes
C14 Si1 C15 105.89(11) yes
C14 Si1 C16 106.08(11) yes
C15 Si1 C16 107.50(11) yes
C17 Si2 C18 114.58(11) yes
C17 Si2 C19 109.52(10) yes
C17 Si2 C20 111.44(11) yes
C18 Si2 C19 106.22(12) yes
C18 Si2 C20 105.29(12) yes
C19 Si2 C20 109.54(12) yes
C21 Si3 C22 113.64(11) yes
C21 Si3 C23 112.38(10) yes
C21 Si3 C24 113.16(11) yes
C22 Si3 C23 106.70(11) yes
C22 Si3 C24 104.76(11) yes
C23 Si3 C24 105.51(11) yes
Y N1 C1 116.20(12) yes
Y N1 C2 98.21(11) yes
Y N1 C8 113.82(12) yes
C1 N1 C2 107.65(16) yes
C1 N1 C8 109.92(16) yes
C2 N1 C8 110.20(15) yes
Y N2 C3 107.98(11) yes
Y N2 C4 110.91(12) yes
Y N2 C5 109.85(11) yes
C3 N2 C4 108.61(16) yes
C3 N2 C5 110.45(15) yes
C4 N2 C5 109.03(16) yes
Y N3 C6 103.23(11) yes
Y N3 C9 114.94(12) yes
Y N3 C12 107.54(12) yes
C6 N3 C9 112.93(15) yes
C6 N3 C12 114.42(15) yes
C9 N3 C12 104.00(15) yes
N1 C2 C3 112.76(17) yes
N2 C3 C2 113.42(17) yes
N2 C5 C6 114.18(17) yes
N3 C6 C5 107.05(16) yes
N3 C6 C7 114.54(17) yes
N3 C6 C8 108.46(16) yes
C5 C6 C7 107.56(17) no
C5 C6 C8 112.06(16) no
C7 C6 C8 107.27(17) no
N1 C8 C6 113.95(17) yes
N3 C9 C10 106.83(17) yes
C9 C10 C11 105.23(19) no
C10 C11 C12 103.33(18) no
N3 C12 C11 103.22(17) yes
Y C13 Si1 157.54(11) yes
Y C17 Si2 125.20(10) yes
Y C21 Si3 128.25(10) yes
N1 C1 H1 108.4(13) no
N1 C1 H1' 110.1(13) no
N1 C1 H1" 110.7(13) no
H1 C1 H1' 110.4(18) no
H1 C1 H1" 109.9(18) no
H1' C1 H1" 107.3(18) no
N1 C2 H2 109.0(13) no
N1 C2 H2' 106.7(13) no
C3 C2 H2 107.6(13) no
C3 C2 H2' 110.6(13) no
H2 C2 H2' 110.2(18) no
N2 C3 H3 105.5(12) no
N2 C3 H3' 106.6(13) no
C2 C3 H3 108.0(12) no
C2 C3 H3' 112.7(12) no
H3 C3 H3' 110.5(17) no
N2 C4 H4 110.6(12) no
N2 C4 H4' 109.5(13) no
N2 C4 H4" 107.6(13) no
H4 C4 H4' 107.8(17) no
H4 C4 H4" 110.5(17) no
H4' C4 H4" 110.9(18) no
N2 C5 H5 109.6(12) no
N2 C5 H5' 108.1(11) no
C6 C5 H5 110.8(12) no
C6 C5 H5' 109.1(11) no
H5 C5 H5' 104.6(16) no
C6 C7 H7 111.1(14) no
C6 C7 H7' 110.6(14) no
C6 C7 H7" 110.3(12) no
H7 C7 H7' 110(2) no
H7 C7 H7" 106.8(19) no
H7' C7 H7" 108.1(18) no
N1 C8 H8 107.9(11) no
N1 C8 H8' 109.4(12) no
C6 C8 H8 109.8(12) no
C6 C8 H8' 109.5(13) no
H8 C8 H8' 106.0(17) no
N3 C9 H9 111.4(13) no
N3 C9 H9' 111.2(14) no
C10 C9 H9 111.2(13) no
C10 C9 H9' 112.5(13) no
H9 C9 H9' 103.8(19) no
C9 C10 H10 107.2(15) no
C9 C10 H10' 111.1(15) no
C11 C10 H10 113.5(15) no
C11 C10 H10' 112.8(15) no
H10 C10 H10' 107(2) no
C10 C11 H11 108.8(12) no
C10 C11 H11' 113.6(14) no
C12 C11 H11 109.4(12) no
C12 C11 H11' 113.6(14) no
H11 C11 H11' 108.0(18) no
N3 C12 H12 110.0(13) no
N3 C12 H12' 110.7(13) no
C11 C12 H12 113.4(13) no
C11 C12 H12' 109.5(13) no
H12 C12 H12' 109.9(18) no
Y C13 H13 91.0(16) no
Y C13 H13' 87(2) no
Si1 C13 H13 104.3(16) no
Si1 C13 H13' 105(2) no
H13 C13 H13' 104(3) no
Si1 C14 H14 110.0(13) no
Si1 C14 H14' 113.0(16) no
Si1 C14 H14" 111.6(15) no
H14 C14 H14' 107.1(19) no
H14 C14 H14" 104(2) no
H14' C14 H14" 111(2) no
Si1 C15 H15 109.3(15) no
Si1 C15 H15' 110.7(14) no
Si1 C15 H15" 111.6(14) no
H15 C15 H15' 108(2) no
H15 C15 H15" 111(2) no
H15' C15 H15" 107(2) no
Si1 C16 H16 115.4(14) no
Si1 C16 H16' 111.0(14) no
Si1 C16 H16" 110.8(15) no
H16 C16 H16' 107(2) no
H16 C16 H16" 105.3(19) no
H16' C16 H16" 107(2) no
Y C17 H17 109.1(13) no
Y C17 H17' 103.3(13) no
Si2 C17 H17 105.2(13) no
Si2 C17 H17' 104.9(14) no
H17 C17 H17' 108.2(19) no
Si2 C18 H18 107.9(18) no
Si2 C18 H18' 112.4(16) no
Si2 C18 H18" 109.6(18) no
H18 C18 H18' 103(2) no
H18 C18 H18" 116(3) no
H18' C18 H18" 108(2) no
Si2 C19 H19 108.8(15) no
Si2 C19 H19' 113.1(16) no
Si2 C19 H19" 112.1(14) no
H19 C19 H19' 109(2) no
H19 C19 H19" 111(2) no
H19' C19 H19" 103(2) no
Si2 C20 H20 111.7(16) no
Si2 C20 H20' 106.3(17) no
Si2 C20 H20" 112.0(19) no
H20 C20 H20' 111(2) no
H20 C20 H20" 107(2) no
H20' C20 H20" 109(2) no
Y C21 H21 97.7(16) no
Y C21 H21' 108.8(14) no
Si3 C21 H21 107.7(15) no
Si3 C21 H21' 107.6(15) no
H21 C21 H21' 104(2) no
Si3 C22 H22 111.4(16) no
Si3 C22 H22' 109.3(14) no
Si3 C22 H22" 113.1(14) no
H22 C22 H22' 112(2) no
H22 C22 H22" 106(2) no
H22' C22 H22" 105(2) no
Si3 C23 H23 113.2(16) no
Si3 C23 H23' 112.4(16) no
Si3 C23 H23" 111.9(15) no
H23 C23 H23' 107(2) no
H23 C23 H23" 108(2) no
H23' C23 H23" 104(2) no
Si3 C24 H24 111.9(16) no
Si3 C24 H24' 113.0(16) no
Si3 C24 H24" 113.2(15) no
H24 C24 H24' 105(2) no
H24 C24 H24" 107(2) no
H24' C24 H24" 107(2) no

loop_
_geom_bond_atom_site_label_1
_geom_bond_atom_site_label_2
_geom_bond_distance
_geom_bond_publ_flag
Y N1 2.6419(16) yes
Y N2 2.5647(16) yes
Y N3 2.6726(17) yes
Y C13 2.388(2) yes
Y C17 2.444(2) yes
Y C21 2.454(2) yes
Si1 C13 1.830(2) yes
Si1 C14 1.886(2) yes
Si1 C15 1.873(2) yes
Si1 C16 1.876(2) yes
Si2 C17 1.837(2) yes
Si2 C18 1.883(3) yes
Si2 C19 1.877(3) yes
Si2 C20 1.879(3) yes
Si3 C21 1.841(2) yes
Si3 C22 1.885(3) yes
Si3 C23 1.875(2) yes
Si3 C24 1.875(3) yes
N1 C1 1.477(3) yes
N1 C2 1.482(3) yes
N1 C8 1.486(3) yes
N2 C3 1.485(3) yes
N2 C4 1.480(3) yes
N2 C5 1.481(3) yes
N3 C6 1.508(2) yes
N3 C9 1.499(3) yes
N3 C12 1.489(3) yes
C2 C3 1.528(3) no
C5 C6 1.528(3) no
C6 C7 1.536(3) no
C6 C8 1.526(3) no
C9 C10 1.524(3) no
C10 C11 1.524(3) no
C11 C12 1.520(3) no
C1 H1 0.96(2) no
C1 H1' 0.96(2) no
C1 H1" 0.98(2) no
C2 H2 0.96(2) no
C2 H2' 0.90(2) no
C3 H3 0.96(2) no
C3 H3' 0.95(2) no
C4 H4 0.98(2) no
C4 H4' 0.94(2) no
C4 H4" 0.93(2) no
C5 H5 0.95(2) no
C5 H5' 1.00(2) no
C7 H7 0.97(2) no
C7 H7' 0.94(2) no
C7 H7" 0.98(2) no
C8 H8 0.942(19) no
C8 H8' 0.97(2) no
C9 H9 0.95(2) no
C9 H9' 0.92(2) no
C10 H10 0.93(3) no
C10 H10' 0.92(2) no
C11 H11 0.96(2) no
C11 H11' 0.92(2) no
C12 H12 0.93(2) no
C12 H12' 0.96(2) no
C13 H13 0.95(3) no
C13 H13' 0.84(3) no
C14 H14 0.97(2) no
C14 H14' 0.94(3) no
C14 H14" 0.93(3) no
C15 H15 0.93(2) no
C15 H15' 0.93(2) no
C15 H15" 0.98(2) no
C16 H16 0.93(2) no
C16 H16' 0.97(2) no
C16 H16" 0.97(3) no
C17 H17 0.97(2) no
C17 H17' 0.94(2) no
C18 H18 0.88(3) no
C18 H18' 0.95(3) no
C18 H18" 0.92(3) no
C19 H19 0.94(2) no
C19 H19' 0.95(2) no
C19 H19" 0.98(2) no
C20 H20 0.99(3) no
C20 H20' 0.89(3) no
C20 H20" 0.89(3) no
C21 H21 0.95(3) no
C21 H21' 0.93(2) no
C22 H22 0.92(3) no
C22 H22' 0.97(2) no
C22 H22" 0.97(3) no
C23 H23 0.91(3) no
C23 H23' 1.01(3) no
C23 H23" 0.96(3) no
C24 H24 1.00(3) no
C24 H24' 0.97(3) no
C24 H24" 0.91(2) no

loop_
_geom_contact_atom_site_label_1
_geom_contact_atom_site_label_2
_geom_contact_distance
_geom_contact_site_symmetry_2
_geom_contact_publ_flag
Y H11 3.34(2) . no
Si1 H2' 3.43(2) . no
Si1 H3 3.40(2) . no
Si2 H13 3.23(3) . no
Si3 H13' 3.27(3) . no
N1 N2 2.746(2) . no
N1 N3 2.894(2) . no
N1 C3 2.507(3) . no
N1 C5 3.082(3) . no
N1 C6 2.526(3) . no
N1 C12 3.303(3) . no
N2 C2 2.518(3) . no
N2 N1 2.746(2) . no
N2 N3 3.015(2) . no
N2 C13 3.448(3) . no
N2 C6 2.526(3) . no
N2 C8 2.955(3) . no
N3 N1 2.894(2) . no
N3 C8 2.462(3) . no
N3 N2 3.015(2) . no
N3 C5 2.442(3) . no
N1 H12 2.82(2) . no
C13 N2 3.448(3) . no
C13 C2 3.532(3) . no
C13 C3 3.575(3) . no
C17 C9 3.383(3) . no
C1 H12 2.98(2) . no
C1 H4" 3.00(2) 7_555 no
C3 H11 3.054(19) 6_555 no
C3 H8' 2.81(2) . no
C4 H24 2.92(3) 7_545 no
C5 H9 3.02(2) . no
C5 H9' 2.91(2) . no
C7 H9 2.52(2) . no
C7 H12' 2.79(2) . no
C8 H12 2.69(2) . no
C8 H3' 3.03(2) . no
C8 H12' 3.02(2) . no
C9 H7" 2.81(2) . no
C9 H7 3.07(2) . no
C9 H17 3.09(2) . no
C9 H5' 2.580(19) . no
C12 H7 2.81(2) . no
C12 H8 2.613(19) . no
C13 H2' 2.96(2) . no
C13 H4' 3.08(2) . no
C15 H2' 2.96(2) . no
C16 H4' 2.98(2) . no
C16 H9 2.92(2) 2_554 no
C17 H9' 2.77(2) . no
C20 H13 3.06(3) . no
C21 H11 2.89(2) . no
C23 H15' 3.00(2) 3_455 no
C24 H1' 2.87(2) . no
H1 H8 2.26(3) . no
H1 H12 2.32(3) . no
H1' C24 2.87(2) . no
H1' H2' 2.32(3) . no
H1' H24 2.40(4) . no
H1' H24" 2.60(3) . no
H1" H2 2.39(3) . no
H1" H8 2.49(3) . no
H2 H1" 2.39(3) . no
H2 H8' 2.28(3) . no
H2' Si1 3.43(2) . no
H2' C13 2.96(2) . no
H2' C15 2.96(2) . no
H2' H1' 2.32(3) . no
H2' H15" 2.45(3) . no
H3 Si1 3.40(2) . no
H3 H4 2.50(3) . no
H3 H4' 2.20(3) . no
H3 H16 2.41(3) . no
H3' C8 3.03(2) . no
H3' H5 2.12(3) . no
H4 H3 2.50(3) . no
H4 H5 2.59(3) . no
H4' C13 3.08(2) . no
H4' C16 2.98(2) . no
H4' H3 2.20(3) . no
H4' H16 2.51(3) . no
H4' H24 2.56(3) 7_545 no
H4" H5' 2.20(3) . no
H4" H17 2.52(3) . no
H4" C1 3.00(2) 7_545 no
H5 H3' 2.12(3) . no
H5 H4 2.59(3) . no
H5 H7' 2.52(3) . no
H5 H7" 2.59(3) . no
H5 H19 2.36(3) 6_555 no
H5' C9 2.580(19) . no
H5' H4" 2.20(3) . no
H5' H7" 2.47(3) . no
H5' H9 2.52(3) . no
H5' H9' 2.29(3) . no
H7 C9 3.07(2) . no
H7 C12 2.81(2) . no
H7 H8 2.59(3) . no
H7 H12' 2.20(3) . no
H7' H5 2.52(3) . no
H7' H8' 2.37(3) . no
H7" C9 2.81(2) . no
H7" H5 2.59(3) . no
H7" H5' 2.47(3) . no
H7" H9 2.11(3) . no
H7" H14 2.59(3) 2_555 no
H8 C12 2.613(19) . no
H8 H1 2.26(3) . no
H8 H1" 2.49(3) . no
H8 H7 2.59(3) . no
H8 H12 2.31(3) . no
H8 H12' 2.56(3) . no
H8' C3 2.81(2) . no
H8' H2 2.28(3) . no
H8' H7' 2.37(3) . no
H9 C5 3.02(2) . no
H9 C7 2.52(2) . no
H9 H5' 2.52(3) . no
H9 H7" 2.11(3) . no
H9 C16 2.92(2) 2_555 no
H9 H16' 2.39(3) 2_555 no
H9' C5 2.91(2) . no
H9' C17 2.77(2) . no
H9' H5' 2.29(3) . no
H9' H17 2.30(3) . no
H11 Y 3.34(2) . no
H11 C21 2.89(2) . no
H11 H21 2.53(3) . no
H11 H21' 2.57(3) . no
H11 C3 3.054(19) 6_455 no
H11' H15" 2.50(3) 6_455 no
H12 N1 2.82(2) . no
H12 C1 2.98(2) . no
H12 C8 2.69(2) . no
H12 H1 2.32(3) . no
H12 H8 2.31(3) . no
H12 H21' 2.56(3) . no
H12' C7 2.79(2) . no
H12' C8 3.02(2) . no
H12' H7 2.20(3) . no
H12' H8 2.56(3) . no
H13 Si2 3.23(3) . no
H13 C20 3.06(3) . no
H13 H20 2.30(4) . no
H13' Si3 3.27(3) . no
H13' H23 2.47(4) . no
H14 H7" 2.59(3) 2_554 no
H15' C23 3.00(2) 3_555 no
H15' H23' 2.56(4) 3_555 no
H15" H2' 2.45(3) . no
H15" H11' 2.50(3) 6_555 no
H16 H3 2.41(3) . no
H16 H4' 2.51(3) . no
H16' H9 2.39(3) 2_554 no
H16" H24' 2.54(4) 7_545 no
H17 C9 3.09(2) . no
H17 H4" 2.52(3) . no
H17 H9' 2.30(3) . no
H19 H5 2.36(3) 6_455 no
H19' H19" 2.56(3) 5_555 no
H19" H19' 2.56(3) 5_555 no
H20 H13 2.30(4) . no
H21 H11 2.53(3) . no
H21' H11 2.57(3) . no
H21' H12 2.56(3) . no
H23 H13' 2.47(4) . no
H23' H15' 2.56(4) 3_455 no
H24 H1' 2.40(4) . no
H24 C4 2.92(3) 7_555 no
H24 H4' 2.56(3) 7_555 no
H24' H16" 2.54(4) 7_555 no
H24" H1' 2.60(3) . no

loop_
_geom_torsion_atom_site_label_1
_geom_torsion_atom_site_label_2
_geom_torsion_atom_site_label_3
_geom_torsion_atom_site_label_4
_geom_torsion
_geom_torsion_publ_flag
N2 Y N1 C1 167.63(15) no
N2 Y N1 C2 53.27(11) no
N2 Y N1 C8 -63.15(12) no
N3 Y N1 C1 -113.43(15) no
N3 Y N1 C2 132.21(12) no
N3 Y N1 C8 15.79(12) no
C13 Y N1 C1 85.00(15) no
C13 Y N1 C2 -29.36(13) no
C13 Y N1 C8 -145.78(13) no
C17 Y N1 C1 -142.29(16) no
C17 Y N1 C2 103.35(16) no
C17 Y N1 C8 -13.1(2) no
C21 Y N1 C1 -13.98(15) no
C21 Y N1 C2 -128.34(12) no
C21 Y N1 C8 115.24(13) no
N1 Y N2 C3 -44.85(11) no
N1 Y N2 C4 -163.74(14) no
N1 Y N2 C5 75.66(12) no
N3 Y N2 C3 -117.10(12) no
N3 Y N2 C4 124.01(14) no
N3 Y N2 C5 3.41(12) no
C13 Y N2 C3 57.82(13) no
C13 Y N2 C4 -61.07(14) no
C13 Y N2 C5 178.33(13) no
C17 Y N2 C3 157.54(12) no
C17 Y N2 C4 38.64(14) no
C17 Y N2 C5 -81.96(13) no
C21 Y N2 C3 -49.1(2) no
C21 Y N2 C4 -168.01(16) no
C21 Y N2 C5 71.4(2) no
N1 Y N3 C6 -40.69(11) no
N1 Y N3 C9 -164.10(14) no
N1 Y N3 C12 80.63(12) no
N2 Y N3 C6 28.43(11) no
N2 Y N3 C9 -94.98(13) no
N2 Y N3 C12 149.75(13) no
C13 Y N3 C6 14.9(2) no
C13 Y N3 C9 -108.6(2) no
C13 Y N3 C12 136.17(18) no
C17 Y N3 C6 125.51(12) no
C17 Y N3 C9 2.10(13) no
C17 Y N3 C12 -113.18(12) no
C21 Y N3 C6 -130.79(11) no
C21 Y N3 C9 105.80(13) no
C21 Y N3 C12 -9.47(13) no
N1 Y C13 Si1 30.2(3) no
N2 Y C13 Si1 -32.6(3) no
N3 Y C13 Si1 -19.8(5) no
C17 Y C13 Si1 -128.2(3) no
C21 Y C13 Si1 126.1(3) no
N1 Y C17 Si2 -154.91(9) no
N2 Y C17 Si2 -111.21(13) no
N3 Y C17 Si2 178.91(13) no
C13 Y C17 Si2 -22.07(14) no
C21 Y C17 Si2 78.81(14) no
N1 Y C21 Si3 89.63(13) no
N2 Y C21 Si3 93.46(19) no
N3 Y C21 Si3 155.97(12) no
C13 Y C21 Si3 -11.62(14) no
C17 Y C21 Si3 -113.91(13) no
C14 Si1 C13 Y -174.4(3) no
C15 Si1 C13 Y -55.2(4) no
C16 Si1 C13 Y 65.3(4) no
C18 Si2 C17 Y -168.03(13) no
C19 Si2 C17 Y -48.82(16) no
C20 Si2 C17 Y 72.55(16) no
C22 Si3 C21 Y -175.14(12) no
C23 Si3 C21 Y 63.56(16) no
C24 Si3 C21 Y -55.83(16) no
Y N1 C2 C3 -59.92(17) no
C1 N1 C2 C3 179.14(17) no
C8 N1 C2 C3 59.3(2) no
Y N1 C8 C6 12.2(2) no
C1 N1 C8 C6 144.51(17) no
C2 N1 C8 C6 -97.00(19) no
Y N2 C3 C2 29.74(19) no
C4 N2 C3 C2 150.08(18) no
C5 N2 C3 C2 -90.4(2) no
Y N2 C5 C6 -37.10(19) no
C3 N2 C5 C6 81.9(2) no
C4 N2 C5 C6 -158.83(17) no
Y N3 C6 C5 -56.92(15) no
Y N3 C6 C7 -176.05(14) no
Y N3 C6 C8 64.18(15) no
C9 N3 C6 C5 67.8(2) no
C9 N3 C6 C7 -51.3(2) no
C9 N3 C6 C8 -171.08(16) no
C12 N3 C6 C5 -173.46(16) no
C12 N3 C6 C7 67.4(2) no
C12 N3 C6 C8 -52.4(2) no
Y N3 C9 C10 -91.84(17) no
C6 N3 C9 C10 150.08(17) no
C12 N3 C9 C10 25.5(2) no
Y N3 C12 C11 81.89(15) no
C6 N3 C12 C11 -164.08(16) no
C9 N3 C12 C11 -40.4(2) no
N1 C2 C3 N2 23.1(2) no
N2 C5 C6 N3 68.1(2) no
N2 C5 C6 C7 -168.33(17) no
N2 C5 C6 C8 -50.7(2) no
N3 C6 C8 N1 -53.5(2) no
C5 C6 C8 N1 64.5(2) no
C7 C6 C8 N1 -177.68(16) no
N3 C9 C10 C11 -0.7(2) no
C9 C10 C11 C12 -23.8(2) no
C10 C11 C12 N3 39.8(2) no
